data_4117299
loop_
_publ_author_name
'Tomohiro Iwai'
'Tetsuaki Fujihara'
'Jun Terao'
'Yasushi Tsuji'

_publ_contact_author_email ytsuji@scl.kyoto-u.ac.jp
_publ_contact_author_fax +81-75-383-2514
_publ_contact_author_name 'Yasushi Tsuji'
_publ_contact_author_phone +81-75-383-2515
_publ_section_title
;
 Iridium-Catalyzed Addition of Aroyl Chlorides and Aliphatic Acid
 Chlorides to Terminal Alkynes
;
_journal_name_full 'Journal of the American Chemical Society'
_journal_page_first 1268
_journal_page_last 1274
_journal_paper_doi 10.1021/ja209679c
_journal_volume 134
_journal_year 2012
_chemical_formula_moiety 'C22 H23 Cl O '
_chemical_formula_sum 'C22 H23 Cl O'
_chemical_formula_weight 338.88
_space_group_IT_number 14
_symmetry_cell_setting monoclinic
_symmetry_Int_Tables_number 14
_symmetry_space_group_name_Hall '-P 2yn'
_symmetry_space_group_name_H-M 'P 1 21/n 1'
_cell_angle_alpha 90.0000
_cell_angle_beta 90.867(5)
_cell_angle_gamma 90.0000
_cell_formula_units_Z 4
_cell_length_a 6.157(2)
_cell_length_b 18.186(7)
_cell_length_c 16.126(6)
_cell_measurement_reflns_used 5092
_cell_measurement_temperature 293.1
_cell_measurement_theta_max 27.5
_cell_measurement_theta_min 3.4
_cell_volume 1805.4(11)
_computing_cell_refinement CrystalClear
_computing_data_collection CrystalClear
_computing_data_reduction CrystalStructure
_computing_publication_material 'CrystalStructure 3.8'
_computing_structure_refinement CRYSTALS
_computing_structure_solution SIR97
_diffrn_detector_area_resol_mean 14.63
_diffrn_measured_fraction_theta_full 0.972
_diffrn_measured_fraction_theta_max 0.972
_diffrn_measurement_device_type 'Rigaku Saturn'
_diffrn_measurement_method \w
_diffrn_radiation_type 'Mo K\a'
_diffrn_radiation_wavelength 0.71070
_diffrn_reflns_av_R_equivalents 0.042
_diffrn_reflns_limit_h_max 7
_diffrn_reflns_limit_h_min -8
_diffrn_reflns_limit_k_max 23
_diffrn_reflns_limit_k_min -23
_diffrn_reflns_limit_l_max 19
_diffrn_reflns_limit_l_min -19
_diffrn_reflns_number 13300
_diffrn_reflns_theta_full 27.50
_diffrn_reflns_theta_max 27.50
_exptl_absorpt_coefficient_mu 0.216
_exptl_absorpt_correction_T_max 0.958
_exptl_absorpt_correction_T_min 0.850
_exptl_absorpt_correction_type multi-scan
_exptl_absorpt_process_details 'Jacobson, R. (1998) Private communication'
_exptl_crystal_colour colorless
_exptl_crystal_density_diffrn 1.247
_exptl_crystal_description plate
_exptl_crystal_F_000 720.00
_exptl_crystal_size_max 0.20
_exptl_crystal_size_mid 0.10
_exptl_crystal_size_min 0.10
_refine_diff_density_max 0.34
_refine_diff_density_min -0.38
_refine_ls_extinction_method none
_refine_ls_goodness_of_fit_ref 1.003
_refine_ls_hydrogen_treatment refall
_refine_ls_number_parameters 240
_refine_ls_number_reflns 4018
_refine_ls_R_factor_gt 0.0556
_refine_ls_shift/su_max 0.0000
_refine_ls_structure_factor_coef Fsqd
_refine_ls_weighting_details 'w = 1/[0.0011Fo^2^ + 1.0000\s(Fo^2^)]/(4Fo^2^)'
_refine_ls_weighting_scheme calc
_refine_ls_wR_factor_ref 0.1724
_reflns_number_gt 2902
_reflns_number_total 4018
_reflns_threshold_expression F^2^>2.0\s(F^2^)
_cod_data_source_file ja209679c_si_002_2.cif
_cod_data_source_block 3tb
_cod_original_cell_volume 1805.5(12)
_cod_original_formula_sum 'C22 H23 Cl O '
_cod_database_code 4117299

loop_
_symmetry_equiv_pos_site_id
_symmetry_equiv_pos_as_xyz
1 +X,+Y,+Z
2 1/2-X,1/2+Y,1/2-Z
3 -X,-Y,-Z
4 1/2+X,1/2-Y,1/2+Z

loop_
_atom_site_label
_atom_site_type_symbol
_atom_site_fract_x
_atom_site_fract_y
_atom_site_fract_z
_atom_site_U_iso_or_equiv
_atom_site_adp_type
_atom_site_occupancy
_atom_site_symmetry_multiplicity
_atom_site_calc_flag
_atom_site_refinement_flags
Cl(1) Cl 0.14658(10) -0.06482(4) 0.54727(4) 0.03704(19) Uani 1.00 1 d .
O(1) O 0.3829(3) 0.06244(11) 0.61294(13) 0.0442(5) Uani 1.00 1 d .
C(1) C 0.7444(4) 0.05462(14) 0.67228(15) 0.0295(6) Uani 1.00 1 d .
C(2) C 0.7606(3) 0.13766(14) 0.67599(14) 0.0297(6) Uani 1.00 1 d .
C(3) C 0.9539(4) 0.17070(15) 0.65274(15) 0.0336(6) Uani 1.00 1 d .
C(4) C 0.9817(4) 0.24624(17) 0.65884(17) 0.0407(7) Uani 1.00 1 d .
C(5) C 0.8159(4) 0.29040(16) 0.68740(17) 0.0407(7) Uani 1.00 1 d .
C(6) C 0.6216(4) 0.25795(16) 0.71021(17) 0.0382(7) Uani 1.00 1 d .
C(7) C 0.5939(4) 0.18272(15) 0.70460(15) 0.0339(6) Uani 1.00 1 d .
C(8) C 0.7634(4) 0.01956(15) 0.75818(15) 0.0321(6) Uani 1.00 1 d .
C(9) C 0.9563(4) -0.01287(16) 0.78457(18) 0.0418(8) Uani 1.00 1 d .
C(10) C 0.9749(5) -0.04192(17) 0.8644(2) 0.0541(9) Uani 1.00 1 d .
C(11) C 0.8027(6) -0.03928(18) 0.9169(2) 0.0550(10) Uani 1.00 1 d .
C(12) C 0.6100(5) -0.00847(18) 0.89156(18) 0.0515(9) Uani 1.00 1 d .
C(13) C 0.5889(4) 0.02144(16) 0.81213(16) 0.0398(7) Uani 1.00 1 d .
C(14) C 0.5401(4) 0.02420(15) 0.62810(15) 0.0316(6) Uani 1.00 1 d .
C(15) C 0.5541(4) -0.05469(15) 0.60776(15) 0.0305(6) Uani 1.00 1 d .
C(16) C 0.4036(3) -0.09845(14) 0.57353(14) 0.0281(6) Uani 1.00 1 d .
C(17) C 0.4273(3) -0.17857(14) 0.55307(15) 0.0284(6) Uani 1.00 1 d .
C(18) C 0.6620(4) -0.20521(15) 0.55373(17) 0.0345(7) Uani 1.00 1 d .
C(19) C 0.6730(4) -0.28680(16) 0.53165(19) 0.0417(7) Uani 1.00 1 d .
C(20) C 0.5392(4) -0.33294(16) 0.59067(19) 0.0440(8) Uani 1.00 1 d .
C(21) C 0.3041(4) -0.30696(16) 0.58973(19) 0.0424(8) Uani 1.00 1 d .
C(22) C 0.2886(4) -0.22572(15) 0.61097(17) 0.0363(7) Uani 1.00 1 d .
H(1) H 0.8653 0.0381 0.6415 0.035 Uiso 1.00 1 c R
H(2) H 1.0696 0.1412 0.6330 0.040 Uiso 1.00 1 c R
H(3) H 1.1156 0.2672 0.6423 0.049 Uiso 1.00 1 c R
H(4) H 0.8367 0.3420 0.6917 0.049 Uiso 1.00 1 c R
H(5) H 0.5066 0.2875 0.7304 0.046 Uiso 1.00 1 c R
H(6) H 0.4591 0.1613 0.7193 0.041 Uiso 1.00 1 c R
H(7) H 1.0764 -0.0147 0.7483 0.050 Uiso 1.00 1 c R
H(8) H 1.1080 -0.0636 0.8822 0.065 Uiso 1.00 1 c R
H(9) H 0.8157 -0.0594 0.9711 0.066 Uiso 1.00 1 c R
H(10) H 0.4915 -0.0066 0.9286 0.062 Uiso 1.00 1 c R
H(11) H 0.4543 0.0422 0.7946 0.047 Uiso 1.00 1 c R
H(12) H 0.6894 -0.0775 0.6204 0.037 Uiso 1.00 1 c R
H(13) H 0.3714 -0.1854 0.4984 0.034 Uiso 1.00 1 c R
H(14) H 0.7424 -0.1775 0.5148 0.041 Uiso 1.00 1 c R
H(15) H 0.7225 -0.1982 0.6077 0.041 Uiso 1.00 1 c R
H(16) H 0.8200 -0.3026 0.5342 0.050 Uiso 1.00 1 c R
H(17) H 0.6175 -0.2932 0.4769 0.050 Uiso 1.00 1 c R
H(18) H 0.5455 -0.3831 0.5743 0.052 Uiso 1.00 1 c R
H(19) H 0.5971 -0.3280 0.6453 0.053 Uiso 1.00 1 c R
H(20) H 0.2445 -0.3146 0.5357 0.051 Uiso 1.00 1 c R
H(21) H 0.2243 -0.3347 0.6288 0.051 Uiso 1.00 1 c R
H(23) H 0.3390 -0.2185 0.6663 0.044 Uiso 1.00 1 c R
H(24) H 0.1412 -0.2106 0.6063 0.044 Uiso 1.00 1 c R

loop_
_atom_site_aniso_label
_atom_site_aniso_U_11
_atom_site_aniso_U_22
_atom_site_aniso_U_33
_atom_site_aniso_U_12
_atom_site_aniso_U_13
_atom_site_aniso_U_23
Cl(1) 0.0281(3) 0.0374(4) 0.0454(4) 0.0066(2) -0.0072(2) -0.0046(2)
O(1) 0.0372(10) 0.0369(11) 0.0580(12) 0.0102(8) -0.0141(9) -0.0092(9)
C(1) 0.0285(12) 0.0289(13) 0.0311(13) 0.0035(10) 0.0014(10) -0.0022(9)
C(2) 0.0296(12) 0.0309(13) 0.0284(12) 0.0010(10) -0.0025(10) 0.0003(10)
C(3) 0.0300(13) 0.0382(15) 0.0326(13) 0.0019(10) 0.0003(10) 0.0000(11)
C(4) 0.0374(15) 0.0418(16) 0.0429(15) -0.0053(12) -0.0008(12) 0.0060(12)
C(5) 0.0469(16) 0.0288(14) 0.0461(16) 0.0004(12) -0.0062(12) 0.0018(11)
C(6) 0.0387(15) 0.0343(15) 0.0415(15) 0.0066(12) -0.0004(11) -0.0014(11)
C(7) 0.0333(13) 0.0342(14) 0.0342(13) 0.0015(11) 0.0023(10) -0.0027(10)
C(8) 0.0343(13) 0.0275(13) 0.0343(13) -0.0020(10) -0.0051(10) -0.0033(10)
C(9) 0.0414(15) 0.0342(15) 0.0495(16) 0.0009(12) -0.0103(12) -0.0001(12)
C(10) 0.063(2) 0.0340(16) 0.064(2) -0.0006(15) -0.0319(17) 0.0053(15)
C(11) 0.085(2) 0.0403(18) 0.0388(17) -0.0152(17) -0.0209(16) 0.0064(13)
C(12) 0.069(2) 0.051(2) 0.0340(15) -0.0159(16) 0.0011(14) -0.0013(13)
C(13) 0.0449(16) 0.0418(16) 0.0325(14) -0.0029(13) -0.0038(11) -0.0002(12)
C(14) 0.0302(13) 0.0357(14) 0.0288(12) 0.0024(10) -0.0017(10) -0.0028(10)
C(15) 0.0272(12) 0.0341(14) 0.0302(13) 0.0046(10) -0.0014(9) -0.0001(10)
C(16) 0.0249(11) 0.0340(14) 0.0255(12) 0.0044(10) -0.0000(9) 0.0000(10)
C(17) 0.0261(12) 0.0308(13) 0.0283(12) 0.0015(9) -0.0024(9) -0.0002(9)
C(18) 0.0290(13) 0.0313(14) 0.0431(15) 0.0034(10) 0.0003(11) -0.0017(11)
C(19) 0.0324(14) 0.0352(15) 0.0574(17) 0.0074(11) -0.0043(12) -0.0076(13)
C(20) 0.0485(16) 0.0319(15) 0.0512(16) 0.0019(12) -0.0138(13) 0.0008(12)
C(21) 0.0416(15) 0.0372(16) 0.0483(17) -0.0064(12) 0.0004(12) 0.0050(12)
C(22) 0.0322(13) 0.0394(15) 0.0374(14) -0.0003(11) 0.0044(11) -0.0008(12)

loop_
_atom_type_symbol
_atom_type_description
_atom_type_scat_dispersion_real
_atom_type_scat_dispersion_imag
_atom_type_scat_source
C C 0.003 0.002
;
International Tables for Crystallography
(1992, Vol. C, Tables 4.2.6.8 and 6.1.1.4)
;
H H 0.000 0.000
;
International Tables for Crystallography
(1992, Vol. C, Table 6.1.1.4)
;
O O 0.011 0.006
;
International Tables for Crystallography
(1992, Vol. C, Tables 4.2.6.8 and 6.1.1.4)
;
Cl Cl 0.148 0.159
;
International Tables for Crystallography
(1992, Vol. C, Tables 4.2.6.8 and 6.1.1.4)
;

loop_
_geom_angle_atom_site_label_1
_geom_angle_atom_site_label_2
_geom_angle_atom_site_label_3
_geom_angle
_geom_angle_publ_flag
C(2) C(1) C(8) 112.1(2) yes
C(2) C(1) C(14) 115.4(2) yes
C(8) C(1) C(14) 108.7(2) yes
C(1) C(2) C(3) 118.5(2) yes
C(1) C(2) C(7) 123.3(2) yes
C(3) C(2) C(7) 118.2(2) yes
C(2) C(3) C(4) 120.9(2) yes
C(3) C(4) C(5) 120.5(2) yes
C(4) C(5) C(6) 119.0(2) yes
C(5) C(6) C(7) 120.6(2) yes
C(2) C(7) C(6) 120.8(2) yes
C(1) C(8) C(9) 120.6(2) yes
C(1) C(8) C(13) 120.4(2) yes
C(9) C(8) C(13) 118.9(2) yes
C(8) C(9) C(10) 120.2(2) yes
C(9) C(10) C(11) 120.3(3) yes
C(10) C(11) C(12) 120.4(3) yes
C(11) C(12) C(13) 120.1(3) yes
C(8) C(13) C(12) 120.1(2) yes
O(1) C(14) C(1) 122.1(2) yes
O(1) C(14) C(15) 124.2(2) yes
C(1) C(14) C(15) 113.7(2) yes
C(14) C(15) C(16) 129.0(2) yes
Cl(1) C(16) C(15) 120.9(2) yes
Cl(1) C(16) C(17) 112.22(16) yes
C(15) C(16) C(17) 126.9(2) yes
C(16) C(17) C(18) 113.7(2) yes
C(16) C(17) C(22) 110.6(2) yes
C(18) C(17) C(22) 110.7(2) yes
C(17) C(18) C(19) 110.6(2) yes
C(18) C(19) C(20) 111.3(2) yes
C(19) C(20) C(21) 110.3(2) yes
C(20) C(21) C(22) 111.3(2) yes
C(17) C(22) C(21) 111.6(2) yes
C(2) C(1) H(1) 106.5 no
C(8) C(1) H(1) 106.9 no
C(14) C(1) H(1) 106.6 no
C(2) C(3) H(2) 119.7 no
C(4) C(3) H(2) 119.3 no
C(3) C(4) H(3) 118.9 no
C(5) C(4) H(3) 120.6 no
C(4) C(5) H(4) 119.9 no
C(6) C(5) H(4) 121.1 no
C(5) C(6) H(5) 120.0 no
C(7) C(6) H(5) 119.3 no
C(2) C(7) H(6) 119.4 no
C(6) C(7) H(6) 119.8 no
C(8) C(9) H(7) 119.8 no
C(10) C(9) H(7) 120.0 no
C(9) C(10) H(8) 119.7 no
C(11) C(10) H(8) 120.0 no
C(10) C(11) H(9) 120.1 no
C(12) C(11) H(9) 119.5 no
C(11) C(12) H(10) 119.8 no
C(13) C(12) H(10) 120.1 no
C(8) C(13) H(11) 120.1 no
C(12) C(13) H(11) 119.8 no
C(14) C(15) H(12) 115.5 no
C(16) C(15) H(12) 115.5 no
C(16) C(17) H(13) 107.2 no
C(18) C(17) H(13) 107.2 no
C(22) C(17) H(13) 107.1 no
C(17) C(18) H(14) 109.3 no
C(17) C(18) H(15) 108.8 no
C(19) C(18) H(14) 109.6 no
C(19) C(18) H(15) 109.0 no
H(14) C(18) H(15) 109.5 no
C(18) C(19) H(16) 109.2 no
C(18) C(19) H(17) 108.6 no
C(20) C(19) H(16) 109.3 no
C(20) C(19) H(17) 108.9 no
H(16) C(19) H(17) 109.5 no
C(19) C(20) H(18) 109.3 no
C(19) C(20) H(19) 109.2 no
C(21) C(20) H(18) 109.7 no
C(21) C(20) H(19) 108.8 no
H(18) C(20) H(19) 109.5 no
C(20) C(21) H(20) 108.5 no
C(20) C(21) H(21) 109.3 no
C(22) C(21) H(20) 108.9 no
C(22) C(21) H(21) 109.4 no
H(20) C(21) H(21) 109.5 no
C(17) C(22) H(23) 108.5 no
C(17) C(22) H(24) 109.2 no
C(21) C(22) H(23) 109.0 no
C(21) C(22) H(24) 109.1 no
H(23) C(22) H(24) 109.5 no

loop_
_geom_bond_atom_site_label_1
_geom_bond_atom_site_label_2
_geom_bond_distance
_geom_bond_publ_flag
Cl(1) C(16) 1.743(2) yes
O(1) C(14) 1.214(3) yes
C(1) C(2) 1.515(3) yes
C(1) C(8) 1.528(3) yes
C(1) C(14) 1.539(3) yes
C(2) C(3) 1.390(3) yes
C(2) C(7) 1.397(3) yes
C(3) C(4) 1.388(4) yes
C(4) C(5) 1.383(4) yes
C(5) C(6) 1.388(3) yes
C(6) C(7) 1.382(3) yes
C(8) C(9) 1.387(3) yes
C(8) C(13) 1.393(3) yes
C(9) C(10) 1.394(4) yes
C(10) C(11) 1.368(5) yes
C(11) C(12) 1.369(5) yes
C(12) C(13) 1.396(3) yes
C(14) C(15) 1.475(3) yes
C(15) C(16) 1.335(3) yes
C(16) C(17) 1.502(3) yes
C(17) C(18) 1.524(3) yes
C(17) C(22) 1.536(3) yes
C(18) C(19) 1.528(3) yes
C(19) C(20) 1.521(4) yes
C(20) C(21) 1.522(4) yes
C(21) C(22) 1.520(3) yes
C(1) H(1) 0.950 no
C(3) H(2) 0.950 no
C(4) H(3) 0.950 no
C(5) H(4) 0.950 no
C(6) H(5) 0.950 no
C(7) H(6) 0.950 no
C(9) H(7) 0.950 no
C(10) H(8) 0.950 no
C(11) H(9) 0.950 no
C(12) H(10) 0.950 no
C(13) H(11) 0.950 no
C(15) H(12) 0.950 no
C(17) H(13) 0.950 no
C(18) H(14) 0.950 no
C(18) H(15) 0.950 no
C(19) H(16) 0.950 no
C(19) H(17) 0.950 no
C(20) H(18) 0.950 no
C(20) H(19) 0.950 no
C(21) H(20) 0.950 no
C(21) H(21) 0.950 no
C(22) H(23) 0.950 no
C(22) H(24) 0.950 no

loop_
_geom_torsion_atom_site_label_1
_geom_torsion_atom_site_label_2
_geom_torsion_atom_site_label_3
_geom_torsion_atom_site_label_4
_geom_torsion
C(2) C(1) C(8) C(9) -101.9(2)
C(2) C(1) C(8) C(13) 76.3(3)
C(8) C(1) C(2) C(3) 103.6(2)
C(8) C(1) C(2) C(7) -73.9(2)
C(2) C(1) C(14) O(1) -14.9(3)
C(2) C(1) C(14) C(15) 166.0(2)
C(14) C(1) C(2) C(3) -131.2(2)
C(14) C(1) C(2) C(7) 51.3(3)
C(8) C(1) C(14) O(1) 112.1(2)
C(8) C(1) C(14) C(15) -67.1(2)
C(14) C(1) C(8) C(9) 129.3(2)
C(14) C(1) C(8) C(13) -52.5(3)
C(1) C(2) C(3) C(4) -176.8(2)
C(1) C(2) C(7) C(6) 177.0(2)
C(3) C(2) C(7) C(6) -0.5(3)
C(7) C(2) C(3) C(4) 0.9(3)
C(2) C(3) C(4) C(5) -0.8(3)
C(3) C(4) C(5) C(6) 0.3(4)
C(4) C(5) C(6) C(7) 0.0(3)
C(5) C(6) C(7) C(2) 0.1(3)
C(1) C(8) C(9) C(10) 177.3(2)
C(1) C(8) C(13) C(12) -177.8(2)
C(9) C(8) C(13) C(12) 0.5(4)
C(13) C(8) C(9) C(10) -1.0(4)
C(8) C(9) C(10) C(11) 0.6(4)
C(9) C(10) C(11) C(12) 0.4(4)
C(10) C(11) C(12) C(13) -0.9(4)
C(11) C(12) C(13) C(8) 0.5(4)
O(1) C(14) C(15) C(16) -2.7(4)
C(1) C(14) C(15) C(16) 176.4(2)
C(14) C(15) C(16) Cl(1) -0.8(3)
C(14) C(15) C(16) C(17) 179.2(2)
Cl(1) C(16) C(17) C(18) 164.97(17)
Cl(1) C(16) C(17) C(22) -69.7(2)
C(15) C(16) C(17) C(18) -15.0(3)
C(15) C(16) C(17) C(22) 110.3(2)
C(16) C(17) C(18) C(19) -179.5(2)
C(16) C(17) C(22) C(21) 178.2(2)
C(18) C(17) C(22) C(21) -54.8(2)
C(22) C(17) C(18) C(19) 55.3(2)
C(17) C(18) C(19) C(20) -57.3(2)
C(18) C(19) C(20) C(21) 57.4(3)
C(19) C(20) C(21) C(22) -56.4(3)
C(20) C(21) C(22) C(17) 55.5(3)

loop_
_cod_related_entry_id
_cod_related_entry_database
_cod_related_entry_code
1 ChemSpider 30660587
